data_1502781
loop_
_publ_author_name
'Yan, Qifan'
'Yue, Kan'
'Yu, Chao'
'Zhao, Dahui'

_publ_section_title
;
 Oligo- and Polyfluorene-Tetheredfac-Ir(ppy)3: Substitution Effects
;
_journal_issue 20
_journal_name_full Macromolecules
_journal_page_first 8479
_journal_paper_doi 10.1021/ma101821z
_journal_volume 43
_journal_year 2010
_chemical_formula_sum 'C41 H38 Br2 Ir N3'
_chemical_formula_weight 924.76
_chemical_name_systematic
; 
 ? 
;
_space_group_IT_number 14
_symmetry_cell_setting monoclinic
_symmetry_space_group_name_Hall '-P 2ybc'
_symmetry_space_group_name_H-M 'P 1 21/c 1'
_atom_sites_solution_hydrogens geom
_atom_sites_solution_primary direct
_atom_sites_solution_secondary difmap
_audit_creation_method SHELXL-97
_cell_angle_alpha 90.00
_cell_angle_beta 102.17(3)
_cell_angle_gamma 90.00
_cell_formula_units_Z 4
_cell_length_a 11.015(2)
_cell_length_b 25.825(5)
_cell_length_c 12.846(3)
_cell_measurement_reflns_used 11525
_cell_measurement_temperature 296(2)
_cell_measurement_theta_max 27.48
_cell_measurement_theta_min 2.26
_cell_volume 3572.1(13)
_computing_cell_refinement Rapid-AUTO
_computing_data_collection 'Rapid-AUTO (Rigaku,2000)'
_computing_data_reduction 'CrystalStructure (Rigaku/MSC,2000)'
_computing_molecular_graphics 'Siemens SHELXTL V4.2,(Sheldrick,1990)'
_computing_publication_material SHELXL-97,(Sheldrick,1997)
_computing_structure_refinement SHELXL-97,(Sheldrick,1997)
_computing_structure_solution SHELXS-97,(Sheldrick,1997)
_diffrn_ambient_temperature 293(2)
_diffrn_detector_area_resol_mean 10.00
_diffrn_measured_fraction_theta_full 0.939
_diffrn_measured_fraction_theta_max 0.939
_diffrn_measurement_device_type 'Rigaku RAXIS RAPID IP'
_diffrn_measurement_method \W
_diffrn_radiation_monochromator graphite
_diffrn_radiation_source 'fine-focus sealed tube'
_diffrn_radiation_type MoK\a
_diffrn_radiation_wavelength 0.71073
_diffrn_reflns_av_R_equivalents 0.0963
_diffrn_reflns_av_sigmaI/netI 0.1915
_diffrn_reflns_limit_h_max 14
_diffrn_reflns_limit_h_min -14
_diffrn_reflns_limit_k_max 33
_diffrn_reflns_limit_k_min -30
_diffrn_reflns_limit_l_max 16
_diffrn_reflns_limit_l_min -16
_diffrn_reflns_number 11525
_diffrn_reflns_theta_full 27.48
_diffrn_reflns_theta_max 27.48
_diffrn_reflns_theta_min 2.26
_diffrn_standards_decay_% 0
_diffrn_standards_interval_count 0
_diffrn_standards_interval_time 0
_diffrn_standards_number 0
_exptl_absorpt_coefficient_mu 6.008
_exptl_absorpt_correction_T_max 0.3795
_exptl_absorpt_correction_T_min 0.2659
_exptl_absorpt_correction_type empirical
_exptl_absorpt_process_details
; 
                                  HIGASHI, T. (1995). Abscor-Empirical 
                                  Absorption Correction based on Fourier 
                                  Series Approximation. 
                                  Rigaku Corporation,Tokyo,Japan. 
;
_exptl_crystal_density_diffrn 1.720
_exptl_crystal_density_method 'not measured'
_exptl_crystal_F_000 1808
_exptl_crystal_size_max 0.30
_exptl_crystal_size_mid 0.30
_exptl_crystal_size_min 0.20
_refine_diff_density_max 1.957
_refine_diff_density_min -2.543
_refine_diff_density_rms 0.250
_refine_ls_extinction_coef 0.00058(12)
_refine_ls_extinction_expression Fc^*^=kFc[1+0.001xFc^2^\l^3^/sin(2\q)]^-1/4^
_refine_ls_extinction_method SHELXL
_refine_ls_goodness_of_fit_ref 1.012
_refine_ls_hydrogen_treatment none
_refine_ls_matrix_type full
_refine_ls_number_parameters 431
_refine_ls_number_reflns 7702
_refine_ls_number_restraints 0
_refine_ls_restrained_S_all 1.012
_refine_ls_R_factor_all 0.1399
_refine_ls_R_factor_gt 0.0684
_refine_ls_shift/su_max 2.626
_refine_ls_shift/su_mean 0.019
_refine_ls_structure_factor_coef Fsqd
_refine_ls_weighting_details 'calc w=1/[\s^2^(Fo^2^)+(0.0600P)^2^+0.0000P] where P=(Fo^2^+2Fc^2^)/3'
_refine_ls_weighting_scheme calc
_refine_ls_wR_factor_gt 0.1432
_refine_ls_wR_factor_ref 0.1603
_reflns_number_gt 3921
_reflns_number_total 7702
_reflns_threshold_expression >2sigma(I)
_cod_data_source_file ma101821z_si_004.cif
_cod_data_source_block yqfa
_cod_depositor_comments
;
The following automatic conversions were performed:

'_exptl_absorpt_correction_type' value 'Empirical' changed to
'empirical' according to
/home/saulius/struct/CIF-dictionaries/cif_core.dic dictionary named
'cif_core.dic' version 2.4.2 from 2011-04-26.

Automatic conversion script
Id: cif_fix_values 1715 2011-07-08 13:25:40Z adriana 
;
_cod_original_cell_volume 3572.2(12)
_cod_original_sg_symbol_H-M P2(1)/c
_cod_database_code 1502781

loop_
_symmetry_equiv_pos_as_xyz
'x, y, z'
'-x, y+1/2, -z+1/2'
'-x, -y, -z'
'x, -y-1/2, z-1/2'

loop_
_atom_site_label
_atom_site_type_symbol
_atom_site_fract_x
_atom_site_fract_y
_atom_site_fract_z
_atom_site_U_iso_or_equiv
_atom_site_adp_type
_atom_site_occupancy
_atom_site_symmetry_multiplicity
_atom_site_calc_flag
_atom_site_refinement_flags
Ir1 Ir 0.93663(5) 0.128125(16) 0.73652(3) 0.02654(16) Uani 1 1 d .
N1 N 1.1041(10) 0.1012(4) 0.8349(7) 0.032(3) Uani 1 1 d .
N2 N 0.9971(11) 0.1010(3) 0.5984(7) 0.036(3) Uani 1 1 d .
N3 N 0.9851(10) 0.2082(3) 0.7338(7) 0.030(2) Uani 1 1 d .
Br1 Br 1.15167(15) 0.31188(5) 0.57200(11) 0.0485(4) Uani 1 1 d .
Br2 Br 0.67801(17) 0.11226(5) 1.09514(11) 0.0602(5) Uani 1 1 d .
C1 C 1.2082(14) 0.1285(5) 0.8563(8) 0.041(3) Uani 1 1 d .
H1 H 1.2050 0.1632 0.8367 0.049 Uiso 1 1 calc R
C2 C 1.3218(15) 0.1079(6) 0.9066(11) 0.054(4) Uani 1 1 d .
H2 H 1.3935 0.1279 0.9199 0.065 Uiso 1 1 calc R
C3 C 1.3242(15) 0.0573(6) 0.9359(10) 0.053(4) Uani 1 1 d .
H3 H 1.3982 0.0419 0.9702 0.063 Uiso 1 1 calc R
C4 C 1.2160(18) 0.0291(5) 0.9141(9) 0.055(5) Uani 1 1 d .
H4 H 1.2174 -0.0057 0.9334 0.066 Uiso 1 1 calc R
C5 C 1.1050(14) 0.0515(4) 0.8638(8) 0.034(3) Uani 1 1 d .
C6 C 0.9873(13) 0.0263(4) 0.8329(8) 0.030(3) Uani 1 1 d .
C7 C 0.9620(13) -0.0240(4) 0.8661(9) 0.034(3) Uani 1 1 d .
H7 H 1.0246 -0.0434 0.9085 0.041 Uiso 1 1 calc R
C8 C 0.8425(14) -0.0443(4) 0.8346(10) 0.039(4) Uani 1 1 d .
H8 H 0.8260 -0.0766 0.8605 0.046 Uiso 1 1 calc R
C9 C 0.7450(13) -0.0179(4) 0.7649(8) 0.032(3) Uani 1 1 d .
C10 C 0.7759(14) 0.0326(4) 0.7312(8) 0.034(3) Uani 1 1 d .
H10 H 0.7152 0.0511 0.6847 0.040 Uiso 1 1 calc R
C11 C 0.8912(12) 0.0548(4) 0.7646(7) 0.028(3) Uani 1 1 d .
C12 C 0.6158(14) -0.0405(4) 0.7296(9) 0.036(3) Uani 1 1 d .
C13 C 0.5248(17) -0.0037(6) 0.7707(13) 0.076(5) Uani 1 1 d .
H13A H 0.4417 -0.0167 0.7493 0.114 Uiso 1 1 calc R
H13B H 0.5294 0.0302 0.7412 0.114 Uiso 1 1 calc R
H13C H 0.5472 -0.0018 0.8470 0.114 Uiso 1 1 calc R
C14 C 0.5762(19) -0.0403(5) 0.6113(10) 0.079(6) Uani 1 1 d .
H14A H 0.6312 -0.0618 0.5813 0.119 Uiso 1 1 calc R
H14B H 0.5788 -0.0055 0.5853 0.119 Uiso 1 1 calc R
H14C H 0.4931 -0.0535 0.5909 0.119 Uiso 1 1 calc R
C15 C 0.6035(15) -0.0928(5) 0.7743(10) 0.057(5) Uani 1 1 d .
H15A H 0.6508 -0.1172 0.7429 0.086 Uiso 1 1 calc R
H15B H 0.5177 -0.1028 0.7589 0.086 Uiso 1 1 calc R
H15C H 0.6340 -0.0920 0.8500 0.086 Uiso 1 1 calc R
C16 C 1.1017(11) 0.0773(4) 0.5959(8) 0.026(3) Uani 1 1 d .
H16 H 1.1630 0.0755 0.6578 0.031 Uiso 1 1 calc R
C17 C 1.1238(12) 0.0547(4) 0.5033(9) 0.032(3) Uani 1 1 d .
H17 H 1.1995 0.0387 0.5041 0.039 Uiso 1 1 calc R
C18 C 1.0361(17) 0.0560(4) 0.4120(10) 0.055(5) Uani 1 1 d .
H18 H 1.0508 0.0415 0.3496 0.065 Uiso 1 1 calc R
C19 C 0.9243(14) 0.0794(4) 0.4144(8) 0.037(3) Uani 1 1 d .
H19 H 0.8621 0.0799 0.3530 0.044 Uiso 1 1 calc R
C20 C 0.9027(11) 0.1026(4) 0.5079(8) 0.018(2) Uani 1 1 d .
C21 C 0.7896(11) 0.1283(4) 0.5183(8) 0.029(3) Uani 1 1 d .
C22 C 0.6936(14) 0.1387(4) 0.4330(9) 0.039(3) Uani 1 1 d .
H22 H 0.6998 0.1289 0.3647 0.047 Uiso 1 1 calc R
C23 C 0.5876(15) 0.1638(4) 0.4492(11) 0.048(4) Uani 1 1 d .
H23 H 0.5238 0.1718 0.3916 0.058 Uiso 1 1 calc R
C24 C 0.5771(14) 0.1771(4) 0.5517(10) 0.040(3) Uani 1 1 d .
C25 C 0.6726(12) 0.1677(4) 0.6358(8) 0.027(3) Uani 1 1 d .
H25 H 0.6630 0.1777 0.7031 0.032 Uiso 1 1 calc R
C26 C 0.7855(13) 0.1437(4) 0.6274(9) 0.034(3) Uani 1 1 d .
C27 C 0.4608(17) 0.2046(6) 0.5691(13) 0.061(5) Uani 1 1 d .
C28 C 0.379(3) 0.2186(15) 0.4729(15) 0.32(3) Uani 1 1 d .
H28A H 0.3939 0.1970 0.4161 0.483 Uiso 1 1 calc R
H28B H 0.3921 0.2542 0.4568 0.483 Uiso 1 1 calc R
H28C H 0.2945 0.2141 0.4805 0.483 Uiso 1 1 calc R
C29 C 0.484(2) 0.2440(8) 0.6544(17) 0.148(11) Uani 1 1 d .
H29A H 0.5227 0.2737 0.6306 0.222 Uiso 1 1 calc R
H29B H 0.5374 0.2298 0.7165 0.222 Uiso 1 1 calc R
H29C H 0.4064 0.2540 0.6714 0.222 Uiso 1 1 calc R
C30 C 0.394(3) 0.1677(9) 0.623(3) 0.26(2) Uani 1 1 d .
H30A H 0.3203 0.1839 0.6372 0.390 Uiso 1 1 calc R
H30B H 0.4461 0.1571 0.6891 0.390 Uiso 1 1 calc R
H30C H 0.3704 0.1380 0.5784 0.390 Uiso 1 1 calc R
C31 C 1.0454(12) 0.2300(4) 0.6680(9) 0.033(3) Uani 1 1 d .
H31 H 1.0716 0.2097 0.6172 0.040 Uiso 1 1 calc R
C32 C 1.0717(12) 0.2830(5) 0.6718(9) 0.036(3) Uani 1 1 d .
C33 C 1.0289(15) 0.3120(4) 0.7453(10) 0.049(4) Uani 1 1 d .
H33 H 1.0428 0.3476 0.7494 0.059 Uiso 1 1 calc R
C34 C 0.9657(14) 0.2885(5) 0.8126(10) 0.046(4) Uani 1 1 d .
H34 H 0.9378 0.3086 0.8629 0.055 Uiso 1 1 calc R
C35 C 0.9417(13) 0.2371(4) 0.8094(9) 0.031(3) Uani 1 1 d .
C36 C 0.8750(13) 0.2098(5) 0.8747(8) 0.037(3) Uani 1 1 d .
C37 C 0.8257(14) 0.2335(4) 0.9534(9) 0.042(4) Uani 1 1 d .
H37 H 0.8302 0.2692 0.9619 0.050 Uiso 1 1 calc R
C38 C 0.7704(14) 0.2038(5) 1.0187(10) 0.044(4) Uani 1 1 d .
H38 H 0.7397 0.2193 1.0733 0.053 Uiso 1 1 calc R
C39 C 0.7600(12) 0.1513(4) 1.0039(8) 0.032(3) Uani 1 1 d .
C40 C 0.8055(11) 0.1286(4) 0.9262(8) 0.031(3) Uani 1 1 d .
H40 H 0.7977 0.0928 0.9184 0.037 Uiso 1 1 calc R
C41 C 0.8639(13) 0.1557(4) 0.8567(8) 0.035(3) Uani 1 1 d .

loop_
_atom_site_aniso_label
_atom_site_aniso_U_11
_atom_site_aniso_U_22
_atom_site_aniso_U_33
_atom_site_aniso_U_23
_atom_site_aniso_U_13
_atom_site_aniso_U_12
Ir1 0.0273(3) 0.0214(2) 0.0321(2) -0.0039(2) 0.00917(18) 0.0017(2)
N1 0.036(8) 0.040(6) 0.028(5) -0.002(4) 0.029(5) -0.006(5)
N2 0.049(9) 0.025(5) 0.046(6) 0.011(5) 0.034(6) 0.010(5)
N3 0.020(7) 0.023(5) 0.045(6) -0.006(4) -0.001(5) 0.011(4)
Br1 0.0525(12) 0.0393(8) 0.0593(8) 0.0037(6) 0.0243(8) -0.0042(7)
Br2 0.0870(15) 0.0483(8) 0.0598(9) 0.0016(7) 0.0485(9) 0.0014(8)
C1 0.055(11) 0.038(7) 0.034(6) -0.005(6) 0.022(6) 0.005(8)
C2 0.021(10) 0.075(11) 0.069(10) 0.004(8) 0.013(8) 0.012(8)
C3 0.036(12) 0.076(11) 0.042(8) -0.010(8) -0.002(7) 0.009(9)
C4 0.084(16) 0.041(8) 0.037(7) 0.000(6) 0.005(8) 0.016(9)
C5 0.052(11) 0.022(6) 0.024(6) -0.002(5) 0.003(6) 0.015(6)
C6 0.048(11) 0.030(6) 0.013(5) -0.011(5) 0.009(6) 0.002(6)
C7 0.041(11) 0.028(6) 0.036(7) 0.000(5) 0.013(6) 0.003(6)
C8 0.047(11) 0.022(6) 0.059(8) 0.003(6) 0.038(8) -0.004(6)
C9 0.050(11) 0.025(6) 0.025(6) -0.002(5) 0.015(6) 0.009(6)
C10 0.055(11) 0.021(6) 0.025(6) -0.003(5) 0.008(6) -0.003(6)
C11 0.038(9) 0.035(6) 0.016(5) -0.019(5) 0.016(5) -0.010(6)
C12 0.042(10) 0.034(7) 0.038(7) 0.003(6) 0.024(6) -0.006(6)
C13 0.060(15) 0.066(11) 0.111(13) 0.008(10) 0.041(11) 0.014(10)
C14 0.13(2) 0.054(10) 0.058(10) 0.005(8) 0.027(11) -0.026(11)
C15 0.078(15) 0.054(9) 0.049(8) -0.002(7) 0.037(9) -0.025(8)
C16 0.008(7) 0.040(7) 0.025(6) -0.003(5) -0.008(5) -0.001(5)
C17 0.021(9) 0.041(7) 0.043(7) -0.013(6) 0.023(6) 0.005(6)
C18 0.120(17) 0.023(6) 0.039(7) 0.003(6) 0.058(9) 0.022(8)
C19 0.053(11) 0.028(6) 0.024(6) 0.000(5) -0.001(6) -0.007(6)
C20 0.006(7) 0.021(5) 0.028(5) 0.004(5) 0.006(5) -0.001(4)
C21 0.013(7) 0.037(6) 0.039(6) 0.003(6) 0.008(5) 0.004(6)
C22 0.052(11) 0.028(7) 0.037(6) 0.001(5) 0.006(6) -0.010(6)
C23 0.057(13) 0.027(7) 0.060(9) -0.003(6) 0.013(8) 0.013(7)
C24 0.036(11) 0.027(7) 0.059(8) -0.002(6) 0.015(7) 0.006(6)
C25 0.027(9) 0.026(6) 0.022(5) -0.011(5) -0.007(5) 0.006(5)
C26 0.047(11) 0.013(5) 0.042(7) 0.004(5) 0.011(6) 0.000(5)
C27 0.050(13) 0.049(9) 0.085(11) -0.020(8) 0.014(9) -0.001(8)
C28 0.26(4) 0.62(7) 0.058(13) -0.05(2) -0.030(17) 0.39(5)
C29 0.052(18) 0.17(2) 0.22(2) -0.105(19) 0.006(16) 0.053(16)
C30 0.11(3) 0.11(2) 0.63(7) -0.13(3) 0.23(4) -0.042(18)
C31 0.025(9) 0.029(7) 0.039(7) 0.010(6) -0.007(6) -0.005(6)
C32 0.018(9) 0.048(8) 0.038(7) 0.014(6) -0.003(6) 0.007(6)
C33 0.066(13) 0.022(6) 0.068(9) -0.014(6) 0.033(9) -0.009(7)
C34 0.036(11) 0.064(9) 0.041(7) -0.014(7) 0.016(7) -0.017(7)
C35 0.035(9) 0.017(6) 0.036(6) 0.003(5) -0.007(6) -0.012(5)
C36 0.044(11) 0.039(7) 0.025(6) -0.007(5) -0.003(6) 0.004(6)
C37 0.055(11) 0.024(6) 0.042(7) -0.010(6) 0.002(7) 0.009(6)
C38 0.031(10) 0.053(8) 0.046(8) 0.007(7) 0.002(7) 0.020(7)
C39 0.030(9) 0.035(7) 0.029(6) 0.001(5) 0.001(5) 0.010(6)
C40 0.038(9) 0.022(5) 0.034(6) -0.009(5) 0.010(5) 0.005(6)
C41 0.047(11) 0.028(7) 0.029(6) -0.006(5) 0.005(6) 0.007(6)

loop_
_atom_type_symbol
_atom_type_description
_atom_type_scat_dispersion_real
_atom_type_scat_dispersion_imag
_atom_type_scat_source
C C 0.0033 0.0016 'International Tables Vol C Tables 4.2.6.8 and 6.1.1.4'
H H 0.0000 0.0000 'International Tables Vol C Tables 4.2.6.8 and 6.1.1.4'
N N 0.0061 0.0033 'International Tables Vol C Tables 4.2.6.8 and 6.1.1.4'
Br Br -0.2901 2.4595 'International Tables Vol C Tables 4.2.6.8 and 6.1.1.4'
Ir Ir -1.4442 7.9887 'International Tables Vol C Tables 4.2.6.8 and 6.1.1.4'

loop_
_geom_angle_atom_site_label_1
_geom_angle_atom_site_label_2
_geom_angle_atom_site_label_3
_geom_angle
C26 Ir1 C11 96.6(5)
C26 Ir1 C41 93.5(5)
C11 Ir1 C41 92.4(4)
C26 Ir1 N1 170.0(4)
C11 Ir1 N1 78.6(5)
C41 Ir1 N1 95.5(4)
C26 Ir1 N3 88.2(4)
C11 Ir1 N3 170.6(3)
C41 Ir1 N3 79.1(4)
N1 Ir1 N3 97.9(4)
C26 Ir1 N2 80.9(5)
C11 Ir1 N2 88.5(4)
C41 Ir1 N2 174.3(5)
N1 Ir1 N2 90.2(4)
N3 Ir1 N2 100.4(4)
C1 N1 C5 119.9(12)
C1 N1 Ir1 123.7(9)
C5 N1 Ir1 115.8(9)
C16 N2 C20 120.0(9)
C16 N2 Ir1 127.0(8)
C20 N2 Ir1 112.1(8)
C31 N3 C35 121.1(10)
C31 N3 Ir1 126.2(8)
C35 N3 Ir1 112.6(7)
N1 C1 C2 123.2(14)
N1 C1 H1 118.4
C2 C1 H1 118.4
C3 C2 C1 117.5(16)
C3 C2 H2 121.3
C1 C2 H2 121.3
C2 C3 C4 119.3(15)
C2 C3 H3 120.4
C4 C3 H3 120.4
C3 C4 C5 121.0(14)
C3 C4 H4 119.5
C5 C4 H4 119.5
N1 C5 C4 119.2(14)
N1 C5 C6 114.0(11)
C4 C5 C6 126.8(12)
C7 C6 C11 119.5(13)
C7 C6 C5 124.0(12)
C11 C6 C5 116.5(10)
C8 C7 C6 119.5(12)
C8 C7 H7 120.3
C6 C7 H7 120.3
C7 C8 C9 123.0(11)
C7 C8 H8 118.5
C9 C8 H8 118.5
C8 C9 C10 115.5(13)
C8 C9 C12 122.8(10)
C10 C9 C12 121.7(11)
C11 C10 C9 123.1(12)
C11 C10 H10 118.4
C9 C10 H10 118.4
C10 C11 C6 119.4(11)
C10 C11 Ir1 125.8(9)
C6 C11 Ir1 114.6(9)
C15 C12 C14 111.5(11)
C15 C12 C9 113.0(11)
C14 C12 C9 111.0(11)
C15 C12 C13 107.9(11)
C14 C12 C13 105.9(13)
C9 C12 C13 107.2(11)
C12 C13 H13A 109.5
C12 C13 H13B 109.5
H13A C13 H13B 109.5
C12 C13 H13C 109.5
H13A C13 H13C 109.5
H13B C13 H13C 109.5
C12 C14 H14A 109.5
C12 C14 H14B 109.5
H14A C14 H14B 109.5
C12 C14 H14C 109.4
H14A C14 H14C 109.5
H14B C14 H14C 109.5
C12 C15 H15A 109.5
C12 C15 H15B 109.5
H15A C15 H15B 109.5
C12 C15 H15C 109.5
H15A C15 H15C 109.5
H15B C15 H15C 109.5
N2 C16 C17 122.0(11)
N2 C16 H16 119.0
C17 C16 H16 119.0
C18 C17 C16 120.7(12)
C18 C17 H17 119.7
C16 C17 H17 119.7
C17 C18 C19 118.0(10)
C17 C18 H18 121.0
C19 C18 H18 121.0
C18 C19 C20 121.3(12)
C18 C19 H19 119.4
C20 C19 H19 119.4
N2 C20 C19 118.1(11)
N2 C20 C21 116.4(9)
C19 C20 C21 125.5(11)
C22 C21 C20 123.3(11)
C22 C21 C26 122.2(11)
C20 C21 C26 114.5(10)
C21 C22 C23 120.0(12)
C21 C22 H22 120.0
C23 C22 H22 120.0
C24 C23 C22 119.8(13)
C24 C23 H23 120.1
C22 C23 H23 120.1
C25 C24 C23 120.3(13)
C25 C24 C27 120.0(12)
C23 C24 C27 119.7(13)
C24 C25 C26 124.2(11)
C24 C25 H25 117.9
C26 C25 H25 117.9
C25 C26 C21 113.4(11)
C25 C26 Ir1 131.1(8)
C21 C26 Ir1 115.6(9)
C28 C27 C30 107(3)
C28 C27 C29 116.7(18)
C30 C27 C29 97.0(18)
C28 C27 C24 113.2(14)
C30 C27 C24 106.8(15)
C29 C27 C24 114.3(15)
C27 C28 H28A 109.4
C27 C28 H28B 109.7
H28A C28 H28B 109.5
C27 C28 H28C 109.3
H28A C28 H28C 109.5
H28B C28 H28C 109.5
C27 C29 H29A 109.5
C27 C29 H29B 109.5
H29A C29 H29B 109.5
C27 C29 H29C 109.4
H29A C29 H29C 109.5
H29B C29 H29C 109.5
C27 C30 H30A 113.8
C27 C30 H30B 114.0
H30A C30 H30B 104.6
C27 C30 H30C 114.2
H30A C30 H30C 104.7
H30B C30 H30C 104.5
N3 C31 C32 122.0(12)
N3 C31 H31 119.0
C32 C31 H31 119.0
C33 C32 C31 117.5(12)
C33 C32 Br1 122.7(10)
C31 C32 Br1 119.6(10)
C34 C33 C32 119.4(11)
C34 C33 H33 120.3
C32 C33 H33 120.3
C35 C34 C33 122.8(12)
C35 C34 H34 118.6
C33 C34 H34 118.6
C34 C35 N3 117.1(11)
C34 C35 C36 126.4(12)
N3 C35 C36 116.5(9)
C37 C36 C35 123.1(11)
C37 C36 C41 121.3(12)
C35 C36 C41 115.5(11)
C38 C37 C36 119.5(11)
C38 C37 H37 120.2
C36 C37 H37 120.2
C39 C38 C37 120.2(12)
C39 C38 H38 119.9
C37 C38 H38 119.9
C40 C39 C38 120.2(12)
C40 C39 Br2 121.6(9)
C38 C39 Br2 118.2(9)
C39 C40 C41 123.4(11)
C39 C40 H40 118.3
C41 C40 H40 118.3
C40 C41 C36 115.2(10)
C40 C41 Ir1 128.7(8)
C36 C41 Ir1 116.1(9)

loop_
_geom_bond_atom_site_label_1
_geom_bond_atom_site_label_2
_geom_bond_distance
Ir1 C26 1.978(13)
Ir1 C11 2.010(11)
Ir1 C41 2.014(11)
Ir1 N1 2.121(11)
Ir1 N3 2.137(9)
Ir1 N2 2.140(9)
N1 C1 1.325(16)
N1 C5 1.334(14)
N2 C16 1.312(14)
N2 C20 1.388(14)
N3 C31 1.307(14)
N3 C35 1.388(14)
Br1 C32 1.857(12)
Br2 C39 1.911(12)
C1 C2 1.388(18)
C1 H1 0.9300
C2 C3 1.358(19)
C2 H2 0.9300
C3 C4 1.37(2)
C3 H3 0.9300
C4 C5 1.384(19)
C4 H4 0.9300
C5 C6 1.431(18)
C6 C7 1.412(14)
C6 C11 1.428(17)
C7 C8 1.396(18)
C7 H7 0.9300
C8 C9 1.419(18)
C8 H8 0.9300
C9 C10 1.436(14)
C9 C12 1.516(18)
C10 C11 1.378(17)
C10 H10 0.9300
C12 C15 1.484(15)
C12 C14 1.491(16)
C12 C13 1.551(18)
C13 H13A 0.9600
C13 H13B 0.9600
C13 H13C 0.9600
C14 H14A 0.9600
C14 H14B 0.9600
C14 H14C 0.9600
C15 H15A 0.9600
C15 H15B 0.9600
C15 H15C 0.9600
C16 C17 1.391(13)
C16 H16 0.9300
C17 C18 1.353(18)
C17 H17 0.9300
C18 C19 1.378(19)
C18 H18 0.9300
C19 C20 1.407(14)
C19 H19 0.9300
C20 C21 1.442(15)
C21 C22 1.379(17)
C21 C26 1.466(15)
C22 C23 1.390(19)
C22 H22 0.9300
C23 C24 1.388(16)
C23 H23 0.9300
C24 C25 1.362(17)
C24 C27 1.52(2)
C25 C26 1.414(17)
C25 H25 0.9300
C27 C28 1.42(2)
C27 C30 1.47(3)
C27 C29 1.48(2)
C28 H28A 0.9601
C28 H28B 0.9601
C28 H28C 0.9601
C29 H29A 0.9600
C29 H29B 0.9600
C29 H29C 0.9600
C30 H30A 1.0032
C30 H30B 1.0039
C30 H30C 1.0048
C31 C32 1.398(15)
C31 H31 0.9300
C32 C33 1.364(16)
C33 C34 1.363(17)
C33 H33 0.9300
C34 C35 1.352(15)
C34 H34 0.9300
C35 C36 1.414(16)
C36 C37 1.386(16)
C36 C41 1.418(15)
C37 C38 1.372(17)
C37 H37 0.9300
C38 C39 1.370(16)
C38 H38 0.9300
C39 C40 1.342(14)
C40 C41 1.395(16)
C40 H40 0.9300

loop_
_geom_torsion_atom_site_label_1
_geom_torsion_atom_site_label_2
_geom_torsion_atom_site_label_3
_geom_torsion_atom_site_label_4
_geom_torsion
C26 Ir1 N1 C1 112(2)
C11 Ir1 N1 C1 174.1(9)
C41 Ir1 N1 C1 -94.5(9)
N3 Ir1 N1 C1 -14.8(9)
N2 Ir1 N1 C1 85.7(8)
C26 Ir1 N1 C5 -59(3)
C11 Ir1 N1 C5 2.8(7)
C41 Ir1 N1 C5 94.2(8)
N3 Ir1 N1 C5 173.9(7)
N2 Ir1 N1 C5 -85.6(8)
C26 Ir1 N2 C16 -174.9(11)
C11 Ir1 N2 C16 -78.0(10)
C41 Ir1 N2 C16 -177(4)
N1 Ir1 N2 C16 0.6(10)
N3 Ir1 N2 C16 98.7(10)
C26 Ir1 N2 C20 -5.9(7)
C11 Ir1 N2 C20 91.0(8)
C41 Ir1 N2 C20 -8(5)
N1 Ir1 N2 C20 169.6(7)
N3 Ir1 N2 C20 -92.3(7)
C26 Ir1 N3 C31 -85.7(11)
C11 Ir1 N3 C31 154(3)
C41 Ir1 N3 C31 -179.6(11)
N1 Ir1 N3 C31 86.3(10)
N2 Ir1 N3 C31 -5.3(11)
C26 Ir1 N3 C35 92.3(8)
C11 Ir1 N3 C35 -28(3)
C41 Ir1 N3 C35 -1.6(8)
N1 Ir1 N3 C35 -95.7(8)
N2 Ir1 N3 C35 172.6(8)
C5 N1 C1 C2 1.3(16)
Ir1 N1 C1 C2 -169.7(9)
N1 C1 C2 C3 -0.8(18)
C1 C2 C3 C4 0(2)
C2 C3 C4 C5 -1(2)
C1 N1 C5 C4 -1.4(15)
Ir1 N1 C5 C4 170.3(8)
C1 N1 C5 C6 -178.2(9)
Ir1 N1 C5 C6 -6.6(12)
C3 C4 C5 N1 1.0(18)
C3 C4 C5 C6 177.4(12)
N1 C5 C6 C7 -171.8(9)
C4 C5 C6 C7 11.7(18)
N1 C5 C6 C11 8.0(14)
C4 C5 C6 C11 -168.5(11)
C11 C6 C7 C8 -2.2(15)
C5 C6 C7 C8 177.5(10)
C6 C7 C8 C9 3.8(17)
C7 C8 C9 C10 -2.3(16)
C7 C8 C9 C12 179.1(10)
C8 C9 C10 C11 -0.8(16)
C12 C9 C10 C11 177.8(10)
C9 C10 C11 C6 2.3(16)
C9 C10 C11 Ir1 -172.0(8)
C7 C6 C11 C10 -0.7(15)
C5 C6 C11 C10 179.5(9)
C7 C6 C11 Ir1 174.2(8)
C5 C6 C11 Ir1 -5.6(12)
C26 Ir1 C11 C10 -12.9(10)
C41 Ir1 C11 C10 80.9(9)
N1 Ir1 C11 C10 176.0(9)
N3 Ir1 C11 C10 107(3)
N2 Ir1 C11 C10 -93.5(9)
C26 Ir1 C11 C6 172.7(8)
C41 Ir1 C11 C6 -93.6(8)
N1 Ir1 C11 C6 1.6(7)
N3 Ir1 C11 C6 -68(3)
N2 Ir1 C11 C6 92.0(8)
C8 C9 C12 C15 -0.8(15)
C10 C9 C12 C15 -179.4(10)
C8 C9 C12 C14 -126.9(12)
C10 C9 C12 C14 54.5(15)
C8 C9 C12 C13 117.9(12)
C10 C9 C12 C13 -60.7(13)
C20 N2 C16 C17 2.3(17)
Ir1 N2 C16 C17 170.5(8)
N2 C16 C17 C18 -0.9(19)
C16 C17 C18 C19 -1.1(19)
C17 C18 C19 C20 1.6(19)
C16 N2 C20 C19 -1.7(15)
Ir1 N2 C20 C19 -171.6(7)
C16 N2 C20 C21 178.5(10)
Ir1 N2 C20 C21 8.7(12)
C18 C19 C20 N2 -0.3(16)
C18 C19 C20 C21 179.5(11)
N2 C20 C21 C22 171.7(10)
C19 C20 C21 C22 -8.0(19)
N2 C20 C21 C26 -7.2(15)
C19 C20 C21 C26 173.1(10)
C20 C21 C22 C23 -179.8(11)
C26 C21 C22 C23 -1.0(19)
C21 C22 C23 C24 -1.9(19)
C22 C23 C24 C25 3(2)
C22 C23 C24 C27 180.0(13)
C23 C24 C25 C26 -1(2)
C27 C24 C25 C26 -178.2(12)
C24 C25 C26 C21 -1.4(17)
C24 C25 C26 Ir1 178.1(9)
C22 C21 C26 C25 2.5(17)
C20 C21 C26 C25 -178.5(10)
C22 C21 C26 Ir1 -177.0(9)
C20 C21 C26 Ir1 1.9(13)
C11 Ir1 C26 C25 95.2(11)
C41 Ir1 C26 C25 2.4(12)
N1 Ir1 C26 C25 155.8(19)
N3 Ir1 C26 C25 -76.6(11)
N2 Ir1 C26 C25 -177.4(12)
C11 Ir1 C26 C21 -85.3(9)
C41 Ir1 C26 C21 -178.1(9)
N1 Ir1 C26 C21 -25(3)
N3 Ir1 C26 C21 102.9(9)
N2 Ir1 C26 C21 2.1(8)
C25 C24 C27 C28 171(2)
C23 C24 C27 C28 -6(3)
C25 C24 C27 C30 -72(2)
C23 C24 C27 C30 111(2)
C25 C24 C27 C29 34(2)
C23 C24 C27 C29 -143.1(16)
C35 N3 C31 C32 1.5(18)
Ir1 N3 C31 C32 179.3(9)
N3 C31 C32 C33 -1.9(19)
N3 C31 C32 Br1 -177.3(9)
C31 C32 C33 C34 1(2)
Br1 C32 C33 C34 176.8(11)
C32 C33 C34 C35 -1(2)
C33 C34 C35 N3 0(2)
C33 C34 C35 C36 -178.7(14)
C31 N3 C35 C34 -0.7(17)
Ir1 N3 C35 C34 -178.8(10)
C31 N3 C35 C36 178.4(12)
Ir1 N3 C35 C36 0.4(13)
C34 C35 C36 C37 -1(2)
N3 C35 C36 C37 -179.8(12)
C34 C35 C36 C41 -179.2(13)
N3 C35 C36 C41 1.8(17)
C35 C36 C37 C38 -175.1(13)
C41 C36 C37 C38 3(2)
C36 C37 C38 C39 -2(2)
C37 C38 C39 C40 1(2)
C37 C38 C39 Br2 -178.4(10)
C38 C39 C40 C41 -0.5(19)
Br2 C39 C40 C41 178.8(10)
C39 C40 C41 C36 1.3(19)
C39 C40 C41 Ir1 -179.8(10)
C37 C36 C41 C40 -2.6(19)
C35 C36 C41 C40 175.7(11)
C37 C36 C41 Ir1 178.3(10)
C35 C36 C41 Ir1 -3.3(15)
C26 Ir1 C41 C40 96.3(12)
C11 Ir1 C41 C40 -0.4(12)
N1 Ir1 C41 C40 -79.2(12)
N3 Ir1 C41 C40 -176.2(13)
N2 Ir1 C41 C40 98(4)
C26 Ir1 C41 C36 -84.9(10)
C11 Ir1 C41 C36 178.4(10)
N1 Ir1 C41 C36 99.7(10)
N3 Ir1 C41 C36 2.6(10)
N2 Ir1 C41 C36 -83(5)
